data_4085928
loop_
_publ_author_name
'Sunada, Yusuke'
'Noda, Daisuke'
'Soejima, Hiroe'
'Tsutsumi, Hironori'
'Nagashima, Hideo'

_publ_section_title
;
 Combinatorial Approach to the Catalytic Hydrosilylation of Styrene
 Derivatives: Catalyst Systems Composed of Organoiron(0) or (II)
 Precursors and Isocyanides
;
_journal_issue 12
_journal_name_full Organometallics
_journal_page_first 2896
_journal_paper_doi 10.1021/acs.organomet.5b00201
_journal_volume 34
_journal_year 2015
_chemical_formula_moiety 'C41 H53 Fe N3'
_chemical_formula_sum 'C41 H53 Fe N3'
_chemical_formula_weight 643.74
_space_group_IT_number 14
_symmetry_cell_setting monoclinic
_symmetry_Int_Tables_number 14
_symmetry_space_group_name_Hall '-P 2ybc'
_symmetry_space_group_name_H-M 'P 1 21/c 1'
_atom_sites_solution_hydrogens geom
_atom_sites_solution_primary direct
_atom_sites_solution_secondary difmap
_cell_angle_alpha 90.0000
_cell_angle_beta 99.010(2)
_cell_angle_gamma 90.0000
_cell_formula_units_Z 4
_cell_length_a 12.8900(15)
_cell_length_b 20.600(3)
_cell_length_c 12.6800(14)
_cell_measurement_reflns_used 11284
_cell_measurement_temperature 123
_cell_measurement_theta_max 30.74
_cell_measurement_theta_min 2.45
_cell_volume 3325.4(7)
_computing_cell_refinement CrystalClear
_computing_data_collection 'CrystalClear (Rigaku Inc., 2008)'
_computing_data_reduction CrystalClear
_computing_molecular_graphics 'CrystalStructure 4.0'
_computing_publication_material 'CrystalStructure 4.0 (Rigaku, 2010)'
_computing_structure_refinement 'SHELXL97 (Sheldrick, 2008)'
_computing_structure_solution 'Il Milione (Burla, et al., 2007)'
_diffrn_ambient_temperature 123
_diffrn_detector_area_resol_mean 14.222
_diffrn_measured_fraction_theta_full 0.997
_diffrn_measured_fraction_theta_max 0.997
_diffrn_measurement_device_type 'Rigaku Saturn724'
_diffrn_measurement_method \w
_diffrn_radiation_type 'Mo K\a'
_diffrn_radiation_wavelength 0.71075
_diffrn_reflns_av_R_equivalents 0.0431
_diffrn_reflns_limit_h_max 15
_diffrn_reflns_limit_h_min -16
_diffrn_reflns_limit_k_max 26
_diffrn_reflns_limit_k_min -26
_diffrn_reflns_limit_l_max 13
_diffrn_reflns_limit_l_min -16
_diffrn_reflns_number 31944
_diffrn_reflns_theta_full 27.49
_diffrn_reflns_theta_max 27.49
_diffrn_standards_number 0
_exptl_absorpt_coefficient_mu 0.487
_exptl_absorpt_correction_T_max 0.952
_exptl_absorpt_correction_T_min 0.839
_exptl_absorpt_correction_type multi-scan
_exptl_absorpt_process_details 'REQAB (Rigaku, 1998)'
_exptl_crystal_colour red
_exptl_crystal_density_diffrn 1.286
_exptl_crystal_density_method 'not measured'
_exptl_crystal_description block
_exptl_crystal_F_000 1384.00
_exptl_crystal_size_max 0.200
_exptl_crystal_size_mid 0.100
_exptl_crystal_size_min 0.100
_refine_diff_density_max 0.660
_refine_diff_density_min -0.640
_refine_ls_extinction_method none
_refine_ls_goodness_of_fit_ref 1.100
_refine_ls_hydrogen_treatment constr
_refine_ls_number_parameters 406
_refine_ls_number_reflns 7618
_refine_ls_number_restraints 0
_refine_ls_R_factor_gt 0.0570
_refine_ls_shift/su_max 0.001
_refine_ls_structure_factor_coef Fsqd
_refine_ls_weighting_details 'w = 1/[\s^2^(Fo^2^)+(0.0524P)^2^+2.8577P] where P=(Fo^2^+2Fc^2^)/3'
_refine_ls_weighting_scheme calc
_refine_ls_wR_factor_ref 0.1325
_reflns_number_gt 6948
_reflns_number_total 7618
_reflns_threshold_expression F^2^>2.0\s(F^2^)
_cod_data_source_file om5b00201_si_002.cif
_cod_data_source_block compd11
_cod_depositor_comments 'Adding full bibliography for 4085927--4085928.cif.'
_cod_database_code 4085928

loop_
_symmetry_equiv_pos_site_id
_symmetry_equiv_pos_as_xyz
1 +X,+Y,+Z
2 -X,1/2+Y,1/2-Z
3 -X,-Y,-Z
4 +X,1/2-Y,1/2+Z

loop_
_atom_site_label
_atom_site_type_symbol
_atom_site_fract_x
_atom_site_fract_y
_atom_site_fract_z
_atom_site_U_iso_or_equiv
_atom_site_adp_type
_atom_site_occupancy
_atom_site_symmetry_multiplicity
_atom_site_calc_flag
_atom_site_refinement_flags
Fe1 Fe 0.24276(2) 0.068494(14) 0.72311(2) 0.02311(10) Uani 1.0 4 d .
N1 N 0.28398(16) 0.04070(9) 0.49957(15) 0.0299(5) Uani 1.0 4 d .
N2 N 0.11145(16) 0.18907(9) 0.67796(16) 0.0320(5) Uani 1.0 4 d .
N3 N 0.42331(14) 0.14638(9) 0.83477(14) 0.0259(4) Uani 1.0 4 d .
C1 C 0.09275(18) 0.01525(11) 0.70113(19) 0.0309(5) Uani 1.0 4 d .
C2 C 0.14121(19) 0.02490(11) 0.80944(19) 0.0315(5) Uani 1.0 4 d .
C3 C 0.24502(19) 0.00782(12) 0.85090(18) 0.0328(5) Uani 1.0 4 d .
C4 C 0.32014(19) -0.01975(11) 0.79176(19) 0.0327(5) Uani 1.0 4 d .
C5 C 0.3194(2) -0.07489(11) 0.7215(2) 0.0363(6) Uani 1.0 4 d .
C6 C 0.2445(3) -0.10808(12) 0.6561(2) 0.0384(6) Uani 1.0 4 d .
C7 C 0.1372(2) -0.09388(12) 0.61998(19) 0.0354(6) Uani 1.0 4 d .
C8 C 0.07824(19) -0.04115(12) 0.63348(19) 0.0334(5) Uani 1.0 4 d .
C9 C 0.27080(17) 0.05456(10) 0.58581(18) 0.0263(5) Uani 1.0 4 d .
C10 C 0.28718(17) 0.01588(10) 0.39336(16) 0.0247(5) Uani 1.0 4 d .
C11 C 0.39660(17) -0.01066(11) 0.38646(17) 0.0285(5) Uani 1.0 4 d .
C12 C 0.20611(18) -0.03897(11) 0.36976(18) 0.0296(5) Uani 1.0 4 d .
C13 C 0.25969(19) 0.07059(10) 0.31195(18) 0.0281(5) Uani 1.0 4 d .
C14 C 0.39863(18) -0.03729(12) 0.27382(18) 0.0303(5) Uani 1.0 4 d .
C15 C 0.3174(2) -0.09179(11) 0.24970(19) 0.0327(5) Uani 1.0 4 d .
C16 C 0.20758(19) -0.06528(11) 0.25645(18) 0.0298(5) Uani 1.0 4 d .
C17 C 0.18094(18) -0.01054(11) 0.17476(18) 0.0309(5) Uani 1.0 4 d .
C18 C 0.26220(18) 0.04399(11) 0.19875(17) 0.0285(5) Uani 1.0 4 d .
C19 C 0.37172(18) 0.01736(12) 0.19267(18) 0.0312(5) Uani 1.0 4 d .
C20 C 0.16331(18) 0.14217(11) 0.69364(17) 0.0277(5) Uani 1.0 4 d .
C21 C 0.04406(17) 0.23957(10) 0.62451(17) 0.0247(5) Uani 1.0 4 d .
C22 C -0.07115(18) 0.21916(11) 0.61740(18) 0.0289(5) Uani 1.0 4 d .
C23 C 0.07085(18) 0.24941(12) 0.51205(18) 0.0297(5) Uani 1.0 4 d .
C24 C 0.06169(18) 0.30317(11) 0.68774(17) 0.0284(5) Uani 1.0 4 d .
C25 C -0.14129(18) 0.27206(12) 0.55742(19) 0.0323(5) Uani 1.0 4 d .
C26 C -0.11398(19) 0.28172(12) 0.44522(19) 0.0331(5) Uani 1.0 4 d .
C27 C 0.00113(18) 0.30270(12) 0.45420(18) 0.0307(5) Uani 1.0 4 d .
C28 C 0.0184(2) 0.36592(12) 0.5180(2) 0.0356(6) Uani 1.0 4 d .
C29 C -0.00914(19) 0.35606(11) 0.63013(19) 0.0320(5) Uani 1.0 4 d .
C30 C -0.1243(2) 0.33554(12) 0.6204(2) 0.0374(6) Uani 1.0 4 d .
C31 C 0.35344(17) 0.11498(10) 0.78740(16) 0.0246(5) Uani 1.0 4 d .
C32 C 0.44249(16) 0.18980(10) 0.92744(16) 0.0228(5) Uani 1.0 4 d .
C33 C 0.34757(17) 0.23523(11) 0.92460(17) 0.0256(5) Uani 1.0 4 d .
C34 C 0.45572(18) 0.14847(11) 1.02942(17) 0.0269(5) Uani 1.0 4 d .
C35 C 0.54232(17) 0.23027(10) 0.92550(16) 0.0246(5) Uani 1.0 4 d .
C37 C 0.37765(18) 0.23800(12) 1.12382(17) 0.0301(5) Uani 1.0 4 d .
C38 C 0.47277(18) 0.19330(11) 1.12725(17) 0.0283(5) Uani 1.0 4 d .
C39 C 0.57292(17) 0.23347(11) 1.12594(17) 0.0272(5) Uani 1.0 4 d .
C40 C 0.55997(17) 0.27488(11) 1.02376(17) 0.0258(5) Uani 1.0 4 d .
C41 C 0.46495(18) 0.31997(11) 1.02180(18) 0.0284(5) Uani 1.0 4 d .
C42 C 0.36490(17) 0.27980(11) 1.02267(17) 0.0269(5) Uani 1.0 4 d .
H1 H 0.0327 0.0460 0.6823 0.0371 Uiso 1.0 4 calc R
H2 H 0.1037 0.0537 0.8545 0.0378 Uiso 1.0 4 calc R
H3 H 0.2739 0.0265 0.9223 0.0393 Uiso 1.0 4 calc R
H4 H 0.3933 -0.0100 0.8273 0.0393 Uiso 1.0 4 calc R
H5 H 0.3877 -0.0920 0.7209 0.0436 Uiso 1.0 4 calc R
H6 H 0.2680 -0.1478 0.6299 0.0461 Uiso 1.0 4 calc R
H7 H 0.1001 -0.1275 0.5788 0.0425 Uiso 1.0 4 calc R
H8 H 0.0123 -0.0414 0.5880 0.0400 Uiso 1.0 4 calc R
H11A H 0.4144 -0.0457 0.4397 0.0342 Uiso 1.0 4 calc R
H11B H 0.4494 0.0243 0.4024 0.0342 Uiso 1.0 4 calc R
H12A H 0.1352 -0.0223 0.3756 0.0355 Uiso 1.0 4 calc R
H12B H 0.2230 -0.0743 0.4225 0.0355 Uiso 1.0 4 calc R
H13A H 0.3109 0.1065 0.3274 0.0337 Uiso 1.0 4 calc R
H13B H 0.1889 0.0878 0.3168 0.0337 Uiso 1.0 4 calc R
H14 H 0.4702 -0.0546 0.2690 0.0363 Uiso 1.0 4 calc R
H15A H 0.3192 -0.1093 0.1773 0.0392 Uiso 1.0 4 calc R
H15B H 0.3344 -0.1275 0.3018 0.0392 Uiso 1.0 4 calc R
H16 H 0.1547 -0.1009 0.2410 0.0357 Uiso 1.0 4 calc R
H17A H 0.1098 0.0065 0.1786 0.0370 Uiso 1.0 4 calc R
H17B H 0.1815 -0.0275 0.1018 0.0370 Uiso 1.0 4 calc R
H18 H 0.2453 0.0797 0.1454 0.0343 Uiso 1.0 4 calc R
H19A H 0.4242 0.0526 0.2076 0.0374 Uiso 1.0 4 calc R
H19B H 0.3741 0.0007 0.1199 0.0374 Uiso 1.0 4 calc R
H22A H -0.0889 0.2135 0.6900 0.0347 Uiso 1.0 4 calc R
H22B H -0.0829 0.1773 0.5790 0.0347 Uiso 1.0 4 calc R
H23A H 0.1456 0.2618 0.5168 0.0357 Uiso 1.0 4 calc R
H23B H 0.0597 0.2083 0.4713 0.0357 Uiso 1.0 4 calc R
H24A H 0.0450 0.2968 0.7607 0.0340 Uiso 1.0 4 calc R
H24B H 0.1362 0.3165 0.6938 0.0340 Uiso 1.0 4 calc R
H25 H -0.2166 0.2587 0.5517 0.0387 Uiso 1.0 4 calc R
H26A H -0.1601 0.3154 0.4069 0.0397 Uiso 1.0 4 calc R
H26B H -0.1252 0.2407 0.4044 0.0397 Uiso 1.0 4 calc R
H27 H 0.0194 0.3094 0.3812 0.0368 Uiso 1.0 4 calc R
H28A H -0.0262 0.4006 0.4807 0.0427 Uiso 1.0 4 calc R
H28B H 0.0927 0.3795 0.5233 0.0427 Uiso 1.0 4 calc R
H29 H 0.0019 0.3976 0.6712 0.0384 Uiso 1.0 4 calc R
H30A H -0.1699 0.3699 0.5835 0.0448 Uiso 1.0 4 calc R
H30B H -0.1433 0.3295 0.6925 0.0448 Uiso 1.0 4 calc R
H33A H 0.3389 0.2617 0.8586 0.0307 Uiso 1.0 4 calc R
H33B H 0.2829 0.2093 0.9246 0.0307 Uiso 1.0 4 calc R
H34A H 0.3922 0.1216 1.0305 0.0322 Uiso 1.0 4 calc R
H34B H 0.5167 0.1191 1.0310 0.0322 Uiso 1.0 4 calc R
H35A H 0.6035 0.2011 0.9262 0.0295 Uiso 1.0 4 calc R
H35B H 0.5347 0.2567 0.8595 0.0295 Uiso 1.0 4 calc R
H37A H 0.3871 0.2663 1.1877 0.0361 Uiso 1.0 4 calc R
H37B H 0.3136 0.2116 1.1246 0.0361 Uiso 1.0 4 calc R
H38 H 0.4807 0.1665 1.1938 0.0339 Uiso 1.0 4 calc R
H39A H 0.6341 0.2042 1.1279 0.0326 Uiso 1.0 4 calc R
H39B H 0.5854 0.2620 1.1895 0.0326 Uiso 1.0 4 calc R
H40 H 0.6247 0.3015 1.0227 0.0310 Uiso 1.0 4 calc R
H41A H 0.4762 0.3489 1.0849 0.0340 Uiso 1.0 4 calc R
H41B H 0.4571 0.3473 0.9569 0.0340 Uiso 1.0 4 calc R
H42 H 0.3033 0.3094 1.0214 0.0322 Uiso 1.0 4 calc R

loop_
_atom_site_aniso_label
_atom_site_aniso_U_11
_atom_site_aniso_U_22
_atom_site_aniso_U_33
_atom_site_aniso_U_12
_atom_site_aniso_U_13
_atom_site_aniso_U_23
Fe1 0.02503(18) 0.02341(17) 0.02058(16) 0.00000(12) 0.00264(12) -0.00114(11)
N1 0.0364(11) 0.0296(10) 0.0238(10) -0.0012(9) 0.0051(8) -0.0039(8)
N2 0.0363(11) 0.0273(10) 0.0310(10) 0.0058(9) 0.0006(9) 0.0007(8)
N3 0.0268(10) 0.0284(10) 0.0227(9) -0.0014(8) 0.0047(8) -0.0054(8)
C1 0.0242(11) 0.0316(12) 0.0368(13) -0.0033(9) 0.0041(10) -0.0031(10)
C2 0.0364(13) 0.0284(11) 0.0328(12) -0.0057(10) 0.0147(10) -0.0043(10)
C3 0.0411(14) 0.0341(12) 0.0225(11) -0.0067(11) 0.0030(10) 0.0040(9)
C4 0.0296(12) 0.0297(12) 0.0372(13) 0.0004(10) 0.0003(10) 0.0080(10)
C5 0.0372(14) 0.0280(12) 0.0460(15) 0.0083(10) 0.0136(12) 0.0076(11)
C6 0.0561(16) 0.0235(11) 0.0396(14) 0.0021(11) 0.0198(13) 0.0022(10)
C7 0.0503(15) 0.0274(12) 0.0298(12) -0.0114(11) 0.0102(11) -0.0044(10)
C8 0.0338(13) 0.0358(13) 0.0300(12) -0.0091(11) 0.0037(10) -0.0000(10)
C9 0.0270(11) 0.0226(10) 0.0287(11) -0.0012(9) 0.0023(9) 0.0018(9)
C10 0.0283(11) 0.0260(11) 0.0198(10) -0.0007(9) 0.0037(8) -0.0034(8)
C11 0.0270(11) 0.0315(12) 0.0252(11) 0.0013(9) -0.0013(9) 0.0013(9)
C12 0.0311(12) 0.0315(12) 0.0269(11) -0.0054(10) 0.0072(9) -0.0001(9)
C13 0.0331(12) 0.0234(11) 0.0270(11) 0.0031(9) 0.0025(9) -0.0002(9)
C14 0.0268(11) 0.0352(13) 0.0292(11) 0.0076(10) 0.0053(9) 0.0005(10)
C15 0.0445(14) 0.0249(11) 0.0286(12) 0.0054(10) 0.0056(10) -0.0023(9)
C16 0.0345(13) 0.0290(12) 0.0257(11) -0.0077(10) 0.0043(10) -0.0048(9)
C17 0.0291(12) 0.0359(13) 0.0260(11) -0.0003(10) -0.0007(9) -0.0009(10)
C18 0.0345(12) 0.0274(11) 0.0221(10) 0.0031(10) -0.0009(9) 0.0046(9)
C19 0.0329(12) 0.0373(13) 0.0242(11) -0.0021(10) 0.0068(9) 0.0014(10)
C20 0.0301(11) 0.0302(12) 0.0221(10) -0.0036(10) 0.0023(9) -0.0045(9)
C21 0.0278(11) 0.0228(10) 0.0227(10) 0.0021(9) 0.0018(9) 0.0009(8)
C22 0.0329(12) 0.0277(11) 0.0272(11) -0.0028(10) 0.0084(10) 0.0005(9)
C23 0.0283(11) 0.0348(12) 0.0266(11) 0.0007(10) 0.0058(9) -0.0006(10)
C24 0.0325(12) 0.0263(11) 0.0252(11) -0.0012(10) 0.0012(9) -0.0018(9)
C25 0.0222(11) 0.0367(13) 0.0382(13) -0.0019(10) 0.0056(10) -0.0010(11)
C26 0.0330(13) 0.0323(12) 0.0311(12) -0.0017(10) -0.0040(10) 0.0006(10)
C27 0.0339(12) 0.0354(12) 0.0228(11) -0.0009(10) 0.0046(9) 0.0028(9)
C28 0.0388(13) 0.0299(12) 0.0357(13) -0.0050(11) -0.0015(11) 0.0080(10)
C29 0.0385(13) 0.0227(11) 0.0340(12) -0.0002(10) 0.0029(10) -0.0045(9)
C30 0.0366(14) 0.0349(13) 0.0417(14) 0.0083(11) 0.0094(11) -0.0037(11)
C31 0.0305(11) 0.0247(10) 0.0199(10) 0.0051(9) 0.0076(9) -0.0011(8)
C32 0.0257(11) 0.0243(10) 0.0186(10) -0.0022(9) 0.0042(8) -0.0034(8)
C33 0.0255(11) 0.0283(11) 0.0225(10) 0.0003(9) 0.0024(9) -0.0020(9)
C34 0.0302(12) 0.0261(11) 0.0240(10) -0.0031(9) 0.0035(9) 0.0016(9)
C35 0.0250(11) 0.0280(11) 0.0211(10) -0.0018(9) 0.0050(8) -0.0011(9)
C37 0.0310(12) 0.0367(12) 0.0239(11) -0.0056(10) 0.0084(9) -0.0062(9)
C38 0.0340(12) 0.0308(12) 0.0196(10) -0.0043(10) 0.0033(9) -0.0001(9)
C39 0.0286(11) 0.0312(12) 0.0206(10) -0.0029(9) 0.0001(9) -0.0013(9)
C40 0.0259(11) 0.0276(11) 0.0237(10) -0.0048(9) 0.0033(9) -0.0017(9)
C41 0.0319(12) 0.0251(11) 0.0277(11) -0.0013(9) 0.0035(9) -0.0037(9)
C42 0.0261(11) 0.0268(11) 0.0279(11) 0.0032(9) 0.0046(9) -0.0048(9)

loop_
_atom_type_symbol
_atom_type_description
_atom_type_scat_dispersion_real
_atom_type_scat_dispersion_imag
_atom_type_scat_source
C C 0.0033 0.0016
;
International Tables for Crystallography
(1992, Vol. C, Tables 4.2.6.8 and 6.1.1.4)
;
H H 0.0000 0.0000
;
International Tables for Crystallography
(1992, Vol. C, Table 6.1.1.4)
;
N N 0.0061 0.0033
;
International Tables for Crystallography
(1992, Vol. C, Tables 4.2.6.8 and 6.1.1.4)
;
Fe Fe 0.3463 0.8444
;
International Tables for Crystallography
(1992, Vol. C, Tables 4.2.6.8 and 6.1.1.4)
;

loop_
_geom_angle_atom_site_label_1
_geom_angle_atom_site_label_2
_geom_angle_atom_site_label_3
_geom_angle
_geom_angle_publ_flag
C1 Fe1 C2 39.18(9) yes
C1 Fe1 C3 72.48(9) yes
C1 Fe1 C4 88.46(9) yes
C1 Fe1 C9 95.76(10) yes
C1 Fe1 C20 86.29(10) yes
C1 Fe1 C31 159.77(10) yes
C2 Fe1 C3 40.20(10) yes
C2 Fe1 C4 73.25(10) yes
C2 Fe1 C9 132.13(10) yes
C2 Fe1 C20 95.09(10) yes
C2 Fe1 C31 121.30(10) yes
C3 Fe1 C4 39.38(10) yes
C3 Fe1 C9 131.99(10) yes
C3 Fe1 C20 127.25(11) yes
C3 Fe1 C31 93.11(10) yes
C4 Fe1 C9 95.81(10) yes
C4 Fe1 C20 166.61(10) yes
C4 Fe1 C31 88.98(9) yes
C9 Fe1 C20 96.97(10) yes
C9 Fe1 C31 104.46(10) yes
C20 Fe1 C31 91.70(10) yes
C9 N1 C10 170.8(3) yes
C20 N2 C21 162.0(3) yes
C31 N3 C32 138.9(2) yes
Fe1 C1 C2 64.32(13) yes
Fe1 C1 C8 120.47(18) yes
C2 C1 C8 132.9(2) yes
Fe1 C2 C1 76.50(15) yes
Fe1 C2 C3 69.96(15) yes
C1 C2 C3 124.9(3) yes
Fe1 C3 C2 69.83(14) yes
Fe1 C3 C4 75.76(14) yes
C2 C3 C4 125.9(2) yes
Fe1 C4 C3 64.86(13) yes
Fe1 C4 C5 116.73(16) yes
C3 C4 C5 134.1(3) yes
C4 C5 C6 135.2(3) yes
C5 C6 C7 131.2(3) yes
C6 C7 C8 131.6(3) yes
C1 C8 C7 134.5(3) yes
Fe1 C9 N1 174.1(2) yes
N1 C10 C11 109.93(17) yes
N1 C10 C12 108.87(19) yes
N1 C10 C13 109.26(18) yes
C11 C10 C12 109.36(18) yes
C11 C10 C13 110.05(19) yes
C12 C10 C13 109.35(17) yes
C10 C11 C14 109.38(17) yes
C10 C12 C16 109.5(2) yes
C10 C13 C18 109.24(18) yes
C11 C14 C15 109.7(2) yes
C11 C14 C19 109.2(2) yes
C15 C14 C19 109.22(18) yes
C14 C15 C16 109.64(19) yes
C12 C16 C15 108.93(18) yes
C12 C16 C17 109.73(19) yes
C15 C16 C17 109.6(2) yes
C16 C17 C18 109.33(18) yes
C13 C18 C17 109.4(2) yes
C13 C18 C19 109.21(18) yes
C17 C18 C19 109.56(19) yes
C14 C19 C18 110.2(2) yes
Fe1 C20 N2 177.8(3) yes
N2 C21 C22 109.51(18) yes
N2 C21 C23 108.87(19) yes
N2 C21 C24 109.80(17) yes
C22 C21 C23 109.82(17) yes
C22 C21 C24 109.14(19) yes
C23 C21 C24 109.68(19) yes
C21 C22 C25 108.89(19) yes
C21 C23 C27 109.9(2) yes
C21 C24 C29 109.26(17) yes
C22 C25 C26 110.4(2) yes
C22 C25 C30 108.80(19) yes
C26 C25 C30 109.8(2) yes
C25 C26 C27 109.17(19) yes
C23 C27 C26 108.8(2) yes
C23 C27 C28 109.32(18) yes
C26 C27 C28 109.8(2) yes
C27 C28 C29 110.0(2) yes
C24 C29 C28 109.2(2) yes
C24 C29 C30 109.9(2) yes
C28 C29 C30 109.0(2) yes
C25 C30 C29 109.6(2) yes
Fe1 C31 N3 176.1(2) yes
N3 C32 C33 108.60(16) yes
N3 C32 C34 108.61(17) yes
N3 C32 C35 110.77(18) yes
C33 C32 C34 109.91(19) yes
C33 C32 C35 109.57(17) yes
C34 C32 C35 109.36(16) yes
C32 C33 C42 109.35(17) yes
C32 C34 C38 109.28(18) yes
C32 C35 C40 109.24(18) yes
C38 C37 C42 110.05(19) yes
C34 C38 C37 109.08(17) yes
C34 C38 C39 109.26(19) yes
C37 C38 C39 110.30(19) yes
C38 C39 C40 109.11(17) yes
C35 C40 C39 109.52(18) yes
C35 C40 C41 109.42(17) yes
C39 C40 C41 109.29(19) yes
C40 C41 C42 110.08(19) yes
C33 C42 C37 108.98(19) yes
C33 C42 C41 109.45(19) yes
C37 C42 C41 109.22(17) yes
Fe1 C1 H1 110.254 no
C2 C1 H1 110.250 no
C8 C1 H1 110.246 no
Fe1 C2 H2 116.953 no
C1 C2 H2 116.955 no
C3 C2 H2 116.946 no
Fe1 C3 H3 116.125 no
C2 C3 H3 116.119 no
C4 C3 H3 116.139 no
Fe1 C4 H4 110.575 no
C3 C4 H4 110.572 no
C5 C4 H4 110.575 no
C4 C5 H5 112.379 no
C6 C5 H5 112.377 no
C5 C6 H6 114.378 no
C7 C6 H6 114.380 no
C6 C7 H7 114.178 no
C8 C7 H7 114.185 no
C1 C8 H8 112.749 no
C7 C8 H8 112.744 no
C10 C11 H11A 109.799 no
C10 C11 H11B 109.791 no
C14 C11 H11A 109.806 no
C14 C11 H11B 109.799 no
H11A C11 H11B 108.255 no
C10 C12 H12A 109.768 no
C10 C12 H12B 109.770 no
C16 C12 H12A 109.777 no
C16 C12 H12B 109.784 no
H12A C12 H12B 108.243 no
C10 C13 H13A 109.830 no
C10 C13 H13B 109.833 no
C18 C13 H13A 109.828 no
C18 C13 H13B 109.839 no
H13A C13 H13B 108.255 no
C11 C14 H14 109.574 no
C15 C14 H14 109.588 no
C19 C14 H14 109.585 no
C14 C15 H15A 109.732 no
C14 C15 H15B 109.738 no
C16 C15 H15A 109.746 no
C16 C15 H15B 109.743 no
H15A C15 H15B 108.225 no
C12 C16 H16 109.518 no
C15 C16 H16 109.515 no
C17 C16 H16 109.528 no
C16 C17 H17A 109.818 no
C16 C17 H17B 109.806 no
C18 C17 H17A 109.808 no
C18 C17 H17B 109.814 no
H17A C17 H17B 108.252 no
C13 C18 H18 109.563 no
C17 C18 H18 109.558 no
C19 C18 H18 109.561 no
C14 C19 H19A 109.625 no
C14 C19 H19B 109.621 no
C18 C19 H19A 109.626 no
C18 C19 H19B 109.628 no
H19A C19 H19B 108.146 no
C21 C22 H22A 109.910 no
C21 C22 H22B 109.912 no
C25 C22 H22A 109.902 no
C25 C22 H22B 109.908 no
H22A C22 H22B 108.312 no
C21 C23 H23A 109.693 no
C21 C23 H23B 109.695 no
C27 C23 H23A 109.692 no
C27 C23 H23B 109.688 no
H23A C23 H23B 108.186 no
C21 C24 H24A 109.825 no
C21 C24 H24B 109.831 no
C29 C24 H24A 109.825 no
C29 C24 H24B 109.830 no
H24A C24 H24B 108.260 no
C22 C25 H25 109.270 no
C26 C25 H25 109.264 no
C30 C25 H25 109.269 no
C25 C26 H26A 109.852 no
C25 C26 H26B 109.849 no
C27 C26 H26A 109.841 no
C27 C26 H26B 109.841 no
H26A C26 H26B 108.272 no
C23 C27 H27 109.643 no
C26 C27 H27 109.649 no
C28 C27 H27 109.639 no
C27 C28 H28A 109.664 no
C27 C28 H28B 109.662 no
C29 C28 H28A 109.665 no
C29 C28 H28B 109.663 no
H28A C28 H28B 108.170 no
C24 C29 H29 109.576 no
C28 C29 H29 109.578 no
C30 C29 H29 109.570 no
C25 C30 H30A 109.746 no
C25 C30 H30B 109.745 no
C29 C30 H30A 109.742 no
C29 C30 H30B 109.744 no
H30A C30 H30B 108.226 no
C32 C33 H33A 109.803 no
C32 C33 H33B 109.803 no
C42 C33 H33A 109.816 no
C42 C33 H33B 109.811 no
H33A C33 H33B 108.244 no
C32 C34 H34A 109.823 no
C32 C34 H34B 109.821 no
C38 C34 H34A 109.827 no
C38 C34 H34B 109.825 no
H34A C34 H34B 108.257 no
C32 C35 H35A 109.820 no
C32 C35 H35B 109.827 no
C40 C35 H35A 109.830 no
C40 C35 H35B 109.832 no
H35A C35 H35B 108.275 no
C38 C37 H37A 109.661 no
C38 C37 H37B 109.649 no
C42 C37 H37A 109.644 no
C42 C37 H37B 109.647 no
H37A C37 H37B 108.164 no
C34 C38 H38 109.393 no
C37 C38 H38 109.398 no
C39 C38 H38 109.396 no
C38 C39 H39A 109.862 no
C38 C39 H39B 109.865 no
C40 C39 H39A 109.858 no
C40 C39 H39B 109.851 no
H39A C39 H39B 108.282 no
C35 C40 H40 109.525 no
C39 C40 H40 109.531 no
C41 C40 H40 109.534 no
C40 C41 H41A 109.642 no
C40 C41 H41B 109.650 no
C42 C41 H41A 109.648 no
C42 C41 H41B 109.649 no
H41A C41 H41B 108.146 no
C33 C42 H42 109.722 no
C37 C42 H42 109.725 no
C41 C42 H42 109.730 no

loop_
_geom_bond_atom_site_label_1
_geom_bond_atom_site_label_2
_geom_bond_distance
_geom_bond_publ_flag
Fe1 C1 2.202(3) yes
Fe1 C2 2.041(3) yes
Fe1 C3 2.043(3) yes
Fe1 C4 2.187(3) yes
Fe1 C9 1.855(3) yes
Fe1 C20 1.836(3) yes
Fe1 C31 1.804(2) yes
N1 C9 1.168(3) yes
N1 C10 1.447(3) yes
N2 C20 1.174(3) yes
N2 C21 1.453(3) yes
N3 C31 1.192(3) yes
N3 C32 1.467(3) yes
C1 C2 1.431(4) yes
C1 C8 1.439(4) yes
C2 C3 1.404(4) yes
C3 C4 1.432(4) yes
C4 C5 1.443(4) yes
C5 C6 1.355(4) yes
C6 C7 1.417(4) yes
C7 C8 1.352(4) yes
C10 C11 1.528(4) yes
C10 C12 1.536(3) yes
C10 C13 1.532(3) yes
C11 C14 1.534(4) yes
C12 C16 1.538(4) yes
C13 C18 1.541(4) yes
C14 C15 1.533(4) yes
C14 C19 1.528(4) yes
C15 C16 1.532(4) yes
C16 C17 1.533(4) yes
C17 C18 1.534(4) yes
C18 C19 1.528(4) yes
C21 C22 1.532(4) yes
C21 C23 1.532(4) yes
C21 C24 1.534(3) yes
C22 C25 1.539(4) yes
C23 C27 1.531(4) yes
C24 C29 1.531(4) yes
C25 C26 1.531(4) yes
C25 C30 1.530(4) yes
C26 C27 1.532(4) yes
C27 C28 1.531(4) yes
C28 C29 1.532(4) yes
C29 C30 1.530(4) yes
C32 C33 1.536(3) yes
C32 C34 1.535(3) yes
C32 C35 1.537(3) yes
C33 C42 1.534(3) yes
C34 C38 1.534(3) yes
C35 C40 1.536(3) yes
C37 C38 1.529(4) yes
C37 C42 1.532(4) yes
C38 C39 1.536(4) yes
C39 C40 1.538(3) yes
C40 C41 1.534(4) yes
C41 C42 1.534(4) yes
C1 H1 1.000 no
C2 H2 1.000 no
C3 H3 1.000 no
C4 H4 1.000 no
C5 H5 0.950 no
C6 H6 0.950 no
C7 H7 0.950 no
C8 H8 0.950 no
C11 H11A 0.990 no
C11 H11B 0.990 no
C12 H12A 0.990 no
C12 H12B 0.990 no
C13 H13A 0.990 no
C13 H13B 0.990 no
C14 H14 1.000 no
C15 H15A 0.990 no
C15 H15B 0.990 no
C16 H16 1.000 no
C17 H17A 0.990 no
C17 H17B 0.990 no
C18 H18 1.000 no
C19 H19A 0.990 no
C19 H19B 0.990 no
C22 H22A 0.990 no
C22 H22B 0.990 no
C23 H23A 0.990 no
C23 H23B 0.990 no
C24 H24A 0.990 no
C24 H24B 0.990 no
C25 H25 1.000 no
C26 H26A 0.990 no
C26 H26B 0.990 no
C27 H27 1.000 no
C28 H28A 0.990 no
C28 H28B 0.990 no
C29 H29 1.000 no
C30 H30A 0.990 no
C30 H30B 0.990 no
C33 H33A 0.990 no
C33 H33B 0.990 no
C34 H34A 0.990 no
C34 H34B 0.990 no
C35 H35A 0.990 no
C35 H35B 0.990 no
C37 H37A 0.990 no
C37 H37B 0.990 no
C38 H38 1.000 no
C39 H39A 0.990 no
C39 H39B 0.990 no
C40 H40 1.000 no
C41 H41A 0.990 no
C41 H41B 0.990 no
C42 H42 1.000 no

loop_
_geom_contact_atom_site_label_1
_geom_contact_atom_site_label_2
_geom_contact_distance
_geom_contact_publ_flag
_geom_contact_site_symmetry_2
N2 C31 3.554(3) no .
N3 C20 3.544(3) no .
C1 C5 3.437(4) no .
C1 C6 3.310(4) no .
C2 C5 3.398(4) no .
C2 C7 3.424(4) no .
C3 C6 3.435(4) no .
C3 C8 3.374(4) no .
C4 C7 3.321(4) no .
C4 C8 3.462(4) no .
C5 C8 3.210(4) no .
C5 C9 3.182(4) no .
C6 C9 3.497(4) no .
C7 C9 3.569(4) no .
C8 C9 3.299(4) no .
C9 C11 3.480(4) no .
C9 C12 3.346(3) no .
C9 C13 3.469(4) no .
C10 C15 2.935(4) no .
C10 C17 2.944(3) no .
C10 C19 2.921(4) no .
C11 C16 2.943(3) no .
C11 C17 3.549(3) no .
C11 C18 2.940(3) no .
C12 C14 2.930(4) no .
C12 C18 2.939(4) no .
C12 C19 3.528(4) no .
C13 C14 2.941(4) no .
C13 C15 3.542(4) no .
C13 C16 2.938(3) no .
C14 C17 2.941(4) no .
C15 C18 2.933(4) no .
C16 C19 2.927(4) no .
C20 C22 3.416(4) no .
C20 C23 3.278(4) no .
C20 C24 3.562(4) no .
C21 C26 2.936(3) no .
C21 C28 2.927(4) no .
C21 C30 2.930(4) no .
C22 C27 2.952(4) no .
C22 C28 3.538(4) no .
C22 C29 2.929(4) no .
C23 C25 2.919(4) no .
C23 C29 2.935(4) no .
C23 C30 3.528(4) no .
C24 C25 2.938(3) no .
C24 C26 3.549(3) no .
C24 C27 2.942(3) no .
C25 C28 2.924(4) no .
C26 C29 2.946(4) no .
C27 C30 2.930(4) no .
C31 C33 3.035(3) no .
C31 C34 3.219(3) no .
C32 C37 2.922(4) no .
C32 C39 2.940(3) no .
C32 C41 2.932(3) no .
C33 C38 2.942(3) no .
C33 C39 3.554(3) no .
C33 C40 2.944(3) no .
C34 C40 2.936(4) no .
C34 C41 3.537(4) no .
C34 C42 2.944(4) no .
C35 C37 3.539(4) no .
C35 C38 2.940(4) no .
C35 C42 2.945(4) no .
C37 C40 2.940(4) no .
C38 C41 2.927(4) no .
C39 C42 2.952(3) no .
N3 C37 3.561(3) no 4_554
C37 N3 3.561(3) no 4_555
N1 H11A 2.6392 no .
N1 H11B 2.6458 no .
N1 H12A 2.6249 no .
N1 H12B 2.6354 no .
N1 H13A 2.6381 no .
N1 H13B 2.6311 no .
N2 H1 3.1203 no .
N2 H2 3.5865 no .
N2 H22A 2.6585 no .
N2 H22B 2.6318 no .
N2 H23A 2.6265 no .
N2 H23B 2.6305 no .
N2 H24A 2.6534 no .
N2 H24B 2.6472 no .
N2 H33B 3.5598 no .
N3 H3 3.4228 no .
N3 H4 3.2440 no .
N3 H33A 2.6490 no .
N3 H33B 2.6264 no .
N3 H34A 2.6257 no .
N3 H34B 2.6490 no .
N3 H35A 2.6772 no .
N3 H35B 2.6799 no .
C1 H3 3.3642 no .
C1 H7 3.3322 no .
C2 H4 3.3009 no .
C2 H8 3.3243 no .
C3 H1 3.2934 no .
C3 H5 3.3590 no .
C3 H34A 3.5955 no .
C4 H2 3.3772 no .
C4 H6 3.3450 no .
C5 H3 3.4144 no .
C5 H7 3.2917 no .
C6 H4 3.3425 no .
C6 H8 3.2838 no .
C6 H12B 3.0125 no .
C7 H1 3.3285 no .
C7 H5 3.2819 no .
C7 H12A 3.4283 no .
C7 H12B 2.9191 no .
C8 H2 3.3903 no .
C8 H6 3.2929 no .
C8 H12A 3.4836 no .
C8 H12B 3.5593 no .
C9 H1 3.4822 no .
C9 H4 3.4822 no .
C9 H11A 3.4918 no .
C9 H11B 3.5739 no .
C9 H12A 3.3480 no .
C9 H12B 3.3638 no .
C9 H13A 3.5605 no .
C9 H13B 3.4768 no .
C10 H14 3.3655 no .
C10 H15B 3.2654 no .
C10 H16 3.3771 no .
C10 H17A 3.2753 no .
C10 H18 3.3727 no .
C10 H19A 3.2473 no .
C11 H12A 3.3593 no .
C11 H12B 2.6935 no .
C11 H13A 2.7101 no .
C11 H13B 3.3646 no .
C11 H15A 3.3660 no .
C11 H15B 2.7051 no .
C11 H19A 2.6878 no .
C11 H19B 3.3557 no .
C12 H11A 2.6958 no .
C12 H11B 3.3611 no .
C12 H13A 3.3642 no .
C12 H13B 2.6964 no .
C12 H15A 3.3605 no .
C12 H15B 2.6924 no .
C12 H17A 2.7113 no .
C12 H17B 3.3714 no .
C13 H11A 3.3651 no .
C13 H11B 2.7058 no .
C13 H12A 2.7007 no .
C13 H12B 3.3627 no .
C13 H17A 2.7034 no .
C13 H17B 3.3702 no .
C13 H19A 2.6951 no .
C13 H19B 3.3627 no .
C14 H12B 3.2554 no .
C14 H13A 3.2791 no .
C14 H16 3.3713 no .
C14 H17B 3.2746 no .
C14 H18 3.3699 no .
C15 H11A 2.7071 no .
C15 H11B 3.3664 no .
C15 H12A 3.3595 no .
C15 H12B 2.6918 no .
C15 H17A 3.3639 no .
C15 H17B 2.7044 no .
C15 H19A 3.3555 no .
C15 H19B 2.6935 no .
C16 H11A 3.2755 no .
C16 H13B 3.2625 no .
C16 H14 3.3716 no .
C16 H18 3.3693 no .
C16 H19B 3.2593 no .
C17 H12A 2.7131 no .
C17 H12B 3.3700 no .
C17 H13A 3.3688 no .
C17 H13B 2.7019 no .
C17 H15A 2.7016 no .
C17 H15B 3.3637 no .
C17 H19A 3.3596 no .
C17 H19B 2.6989 no .
C18 H11B 3.2709 no .
C18 H12A 3.2745 no .
C18 H14 3.3701 no .
C18 H15A 3.2634 no .
C18 H16 3.3692 no .
C19 H11A 3.3558 no .
C19 H11B 2.6941 no .
C19 H13A 2.7062 no .
C19 H13B 3.3615 no .
C19 H15A 2.6954 no .
C19 H15B 3.3553 no .
C19 H17A 3.3598 no .
C19 H17B 2.7037 no .
C20 H1 2.5892 no .
C20 H2 2.9258 no .
C20 H22A 3.5608 no .
C20 H22B 3.3567 no .
C20 H23A 3.3159 no .
C20 H23B 3.2260 no .
C20 H33B 3.3838 no .
C21 H25 3.3650 no .
C21 H26B 3.2624 no .
C21 H27 3.3736 no .
C21 H28B 3.2566 no .
C21 H29 3.3680 no .
C21 H30B 3.2643 no .
C22 H23A 3.3653 no .
C22 H23B 2.7029 no .
C22 H24A 2.6925 no .
C22 H24B 3.3598 no .
C22 H26A 3.3780 no .
C22 H26B 2.7184 no .
C22 H30A 3.3581 no .
C22 H30B 2.6853 no .
C23 H22A 3.3670 no .
C23 H22B 2.7172 no .
C23 H24A 3.3661 no .
C23 H24B 2.7058 no .
C23 H26A 3.3534 no .
C23 H26B 2.6831 no .
C23 H28A 3.3572 no .
C23 H28B 2.6969 no .
C24 H22A 2.6834 no .
C24 H22B 3.3604 no .
C24 H23A 2.7076 no .
C24 H23B 3.3654 no .
C24 H28A 3.3574 no .
C24 H28B 2.6911 no .
C24 H30A 3.3639 no .
C24 H30B 2.7071 no .
C25 H23B 3.2428 no .
C25 H24A 3.2758 no .
C25 H27 3.3656 no .
C25 H28A 3.2574 no .
C25 H29 3.3673 no .
C26 H22A 3.3770 no .
C26 H22B 2.7296 no .
C26 H23A 3.3525 no .
C26 H23B 2.6790 no .
C26 H28A 2.7059 no .
C26 H28B 3.3635 no .
C26 H30A 2.6997 no .
C26 H30B 3.3631 no .
C27 H22B 3.2996 no .
C27 H24B 3.2691 no .
C27 H25 3.3629 no .
C27 H29 3.3738 no .
C27 H30A 3.2554 no .
C28 H23A 2.7013 no .
C28 H23B 3.3573 no .
C28 H24A 3.3588 no .
C28 H24B 2.6934 no .
C28 H26A 2.7114 no .
C28 H26B 3.3646 no .
C28 H30A 2.6876 no .
C28 H30B 3.3539 no .
C29 H22A 3.2415 no .
C29 H23A 3.2732 no .
C29 H25 3.3651 no .
C29 H26A 3.2833 no .
C29 H27 3.3747 no .
C30 H22A 2.6806 no .
C30 H22B 3.3573 no .
C30 H24A 2.7105 no .
C30 H24B 3.3642 no .
C30 H26A 2.7070 no .
C30 H26B 3.3638 no .
C30 H28A 2.6897 no .
C30 H28B 3.3529 no .
C31 H3 2.8024 no .
C31 H4 2.6583 no .
C31 H33A 3.1675 no .
C31 H33B 2.8501 no .
C31 H34A 3.0479 no .
C31 H34B 3.4554 no .
C32 H37B 3.2428 no .
C32 H38 3.3699 no .
C32 H39A 3.2688 no .
C32 H40 3.3731 no .
C32 H41B 3.2689 no .
C32 H42 3.3737 no .
C33 H34A 2.7154 no .
C33 H34B 3.3729 no .
C33 H35A 3.3700 no .
C33 H35B 2.7052 no .
C33 H37A 3.3561 no .
C33 H37B 2.6847 no .
C33 H41A 3.3630 no .
C33 H41B 2.7042 no .
C34 H3 3.5581 no .
C34 H33A 3.3725 no .
C34 H33B 2.7152 no .
C34 H35A 2.7023 no .
C34 H35B 3.3666 no .
C34 H37A 3.3556 no .
C34 H37B 2.6834 no .
C34 H39A 2.6959 no .
C34 H39B 3.3643 no .
C35 H33A 2.7048 no .
C35 H33B 3.3699 no .
C35 H34A 3.3669 no .
C35 H34B 2.6986 no .
C35 H39A 2.7064 no .
C35 H39B 3.3707 no .
C35 H41A 3.3652 no .
C35 H41B 2.7056 no .
C37 H33A 3.3572 no .
C37 H33B 2.6939 no .
C37 H34A 2.6935 no .
C37 H34B 3.3557 no .
C37 H39A 3.3709 no .
C37 H39B 2.7216 no .
C37 H41A 2.6974 no .
C37 H41B 3.3588 no .
C38 H33B 3.2761 no .
C38 H35A 3.2733 no .
C38 H40 3.3722 no .
C38 H41A 3.2521 no .
C38 H42 3.3735 no .
C39 H34A 3.3642 no .
C39 H34B 2.6934 no .
C39 H35A 2.7073 no .
C39 H35B 3.3709 no .
C39 H37A 2.7192 no .
C39 H37B 3.3708 no .
C39 H41A 2.6980 no .
C39 H41B 3.3656 no .
C40 H33A 3.2727 no .
C40 H34B 3.2613 no .
C40 H37A 3.2808 no .
C40 H38 3.3717 no .
C40 H42 3.3802 no .
C41 H33A 2.7040 no .
C41 H33B 3.3642 no .
C41 H35A 3.3662 no .
C41 H35B 2.7060 no .
C41 H37A 2.7037 no .
C41 H37B 3.3592 no .
C41 H39A 3.3664 no .
C41 H39B 2.7067 no .
C42 H34A 3.2779 no .
C42 H35B 3.2735 no .
C42 H38 3.3717 no .
C42 H39B 3.2869 no .
C42 H40 3.3788 no .
H1 H2 2.2366 no .
H1 H8 2.1549 no .
H1 H22B 3.2624 no .
H2 H3 2.2972 no .
H3 H4 2.2283 no .
H3 H34A 2.7195 no .
H4 H5 2.1569 no .
H5 H6 2.1159 no .
H6 H7 2.1997 no .
H6 H12B 3.0109 no .
H7 H8 2.1167 no .
H7 H12A 3.4508 no .
H7 H12B 2.9367 no .
H8 H12A 3.3553 no .
H11A H12A 3.5955 no .
H11A H12B 2.5122 no .
H11A H14 2.3933 no .
H11A H15B 2.5294 no .
H11A H19A 3.5912 no .
H11B H12B 3.5974 no .
H11B H13A 2.5338 no .
H11B H14 2.3912 no .
H11B H19A 2.5090 no .
H11B H19B 3.5946 no .
H12A H13B 2.5175 no .
H12A H15B 3.5941 no .
H12A H16 2.3947 no .
H12A H17A 2.5381 no .
H12B H13B 3.5994 no .
H12B H15A 3.5959 no .
H12B H15B 2.5085 no .
H12B H16 2.3957 no .
H13A H18 2.3951 no .
H13A H19A 2.5234 no .
H13B H17A 2.5203 no .
H13B H18 2.4040 no .
H13B H19A 3.6000 no .
H14 H15A 2.3885 no .
H14 H15B 2.3923 no .
H14 H19A 2.3852 no .
H14 H19B 2.3817 no .
H15A H16 2.3897 no .
H15A H17B 2.5257 no .
H15A H19A 3.5977 no .
H15A H19B 2.5164 no .
H15B H16 2.3870 no .
H15B H19B 3.5958 no .
H16 H17A 2.3914 no .
H16 H17B 2.3909 no .
H17A H18 2.3934 no .
H17B H18 2.3901 no .
H17B H19B 2.5258 no .
H18 H19A 2.3830 no .
H18 H19B 2.3828 no .
H22A H24A 2.4992 no .
H22A H24B 3.5885 no .
H22A H25 2.3984 no .
H22A H30A 3.5861 no .
H22A H30B 2.4920 no .
H22B H23B 2.5380 no .
H22B H24A 3.5911 no .
H22B H25 2.3904 no .
H22B H26B 2.5548 no .
H22B H30B 3.5844 no .
H23A H24B 2.5313 no .
H23A H26B 3.5842 no .
H23A H27 2.3846 no .
H23A H28B 2.5243 no .
H23B H26A 3.5827 no .
H23B H26B 2.4923 no .
H23B H27 2.3924 no .
H24A H28B 3.5940 no .
H24A H29 2.3892 no .
H24A H30B 2.5368 no .
H24B H28A 3.5943 no .
H24B H28B 2.5095 no .
H24B H29 2.3915 no .
H24B H33A 3.2797 no .
H25 H26A 2.3834 no .
H25 H26B 2.3889 no .
H25 H30A 2.3852 no .
H25 H30B 2.3816 no .
H26A H27 2.3907 no .
H26A H28A 2.5367 no .
H26A H30A 2.5262 no .
H26B H27 2.3946 no .
H27 H28A 2.3886 no .
H27 H28B 2.3866 no .
H28A H29 2.3859 no .
H28A H30A 2.5071 no .
H28A H30B 3.5920 no .
H28B H29 2.3900 no .
H28B H30A 3.5906 no .
H29 H30A 2.3866 no .
H29 H30B 2.3879 no .
H33A H35B 2.5240 no .
H33A H37B 3.5902 no .
H33A H41B 2.5285 no .
H33A H42 2.3950 no .
H33B H34A 2.5421 no .
H33B H37A 3.5930 no .
H33B H37B 2.5053 no .
H33B H42 2.3933 no .
H34A H37A 3.5927 no .
H34A H37B 2.5042 no .
H34A H38 2.3874 no .
H34A H39A 3.5970 no .
H34B H35A 2.5184 no .
H34B H37B 3.5883 no .
H34B H38 2.3937 no .
H34B H39A 2.5090 no .
H34B H39B 3.5962 no .
H35A H39A 2.5276 no .
H35A H40 2.3954 no .
H35B H40 2.3929 no .
H35B H41B 2.5301 no .
H37A H38 2.3798 no .
H37A H39B 2.5531 no .
H37A H41A 2.5258 no .
H37A H42 2.3848 no .
H37B H38 2.3840 no .
H37B H42 2.3945 no .
H38 H39A 2.3941 no .
H38 H39B 2.3907 no .
H39A H40 2.3992 no .
H39B H40 2.3942 no .
H39B H41A 2.5229 no .
H40 H41A 2.3910 no .
H40 H41B 2.3869 no .
H41A H42 2.3913 no .
H41B H42 2.3911 no .
N1 H41A 3.4116 no 4_554
N1 H41B 3.3116 no 4_554
N1 H42 3.1064 no 4_554
N2 H27 3.0009 no 4_555
N2 H37B 3.4612 no 4_554
N2 H42 3.4049 no 4_554
N3 H14 2.7849 no 3_656
N3 H15A 3.4327 no 3_656
N3 H37A 2.5801 no 4_554
N3 H39B 3.5388 no 4_554
N3 H41A 3.3454 no 4_554
C1 H12A 2.9504 no 3_556
C1 H17A 3.2547 no 3_556
C1 H29 3.2561 no 2_546
C2 H17A 3.3268 no 3_556
C2 H28B 3.4861 no 4_555
C2 H29 3.2375 no 2_546
C2 H30A 3.4670 no 2_546
C3 H17B 3.4835 no 1_556
C3 H19B 3.5559 no 1_556
C3 H30A 3.1551 no 2_546
C4 H14 3.3000 no 3_656
C4 H19A 3.3633 no 3_656
C4 H30A 3.5183 no 2_546
C4 H34B 3.4901 no 3_657
C5 H19A 3.3188 no 3_656
C5 H30A 3.5518 no 2_546
C5 H30B 3.3169 no 2_546
C5 H38 3.2387 no 3_657
C5 H39A 3.2782 no 3_657
C6 H26B 3.1697 no 3_556
C6 H30B 2.7978 no 2_546
C6 H39A 3.5397 no 3_657
C6 H40 3.5569 no 2_646
C7 H22B 3.0426 no 3_556
C7 H23B 3.5249 no 3_556
C7 H26B 3.0415 no 3_556
C7 H29 3.4271 no 2_546
C7 H30B 2.8456 no 2_546
C8 H8 3.3337 no 3_556
C8 H12A 3.0317 no 3_556
C8 H29 3.0975 no 2_546
C8 H30B 3.4783 no 2_546
C9 H14 3.5508 no 3_656
C9 H41A 3.3125 no 4_554
C9 H42 2.9666 no 4_554
C10 H41B 3.5817 no 4_554
C11 H11A 3.2339 no 3_656
C11 H11B 3.0866 no 3_656
C11 H41A 3.3166 no 2_646
C11 H41B 3.5361 no 4_554
C12 H1 3.0488 no 3_556
C12 H8 3.3797 no 3_556
C12 H22B 3.3746 no 3_556
C13 H24B 3.0733 no 4_554
C13 H29 3.5781 no 4_554
C13 H41B 3.3529 no 4_554
C14 H4 3.2961 no 3_656
C14 H41A 3.2252 no 2_646
C15 H26A 3.2323 no 2_545
C15 H35A 3.4348 no 3_656
C15 H39B 3.3073 no 2_646
C15 H41A 3.3501 no 2_646
C16 H1 3.3324 no 3_556
C16 H22A 3.5277 no 3_556
C16 H26A 3.2111 no 2_545
C16 H28A 3.5779 no 2_545
C17 H28A 3.1595 no 2_545
C17 H28B 3.4028 no 4_554
C17 H29 3.2728 no 4_554
C18 H3 3.5503 no 1_554
C18 H24B 3.2978 no 4_554
C18 H28B 3.2680 no 4_554
C18 H29 3.5305 no 4_554
C18 H34A 3.3218 no 1_554
C19 H3 3.4676 no 1_554
C19 H4 3.0826 no 3_656
C19 H5 3.4808 no 3_656
C19 H34A 3.0128 no 1_554
C19 H38 3.3768 no 1_554
C20 H27 3.3870 no 4_555
C20 H37A 3.4566 no 4_554
C20 H42 3.2022 no 4_554
C21 H27 3.4690 no 4_555
C22 H7 3.0996 no 3_556
C22 H12B 3.5611 no 3_556
C22 H16 3.3048 no 3_556
C22 H27 3.4167 no 4_555
C23 H7 3.4199 no 3_556
C23 H24A 3.2934 no 4_554
C23 H33B 3.2209 no 4_554
C23 H37B 3.3270 no 4_554
C23 H42 3.2165 no 4_554
C24 H13B 3.0940 no 4_555
C24 H18 3.4804 no 4_555
C24 H27 3.4796 no 4_555
C24 H37B 3.4768 no 4_554
C25 H7 3.5251 no 3_556
C25 H35A 3.4902 no 4_454
C25 H39A 3.1982 no 4_454
C25 H40 3.3418 no 4_454
C26 H6 3.4446 no 3_556
C26 H7 3.1997 no 3_556
C26 H16 3.3624 no 2_555
C26 H22A 3.3033 no 4_554
C27 H2 3.5517 no 4_554
C27 H16 3.5420 no 2_555
C27 H22A 3.3851 no 4_554
C27 H24A 3.3137 no 4_554
C28 H2 2.9930 no 4_554
C28 H17A 3.4189 no 4_555
C28 H17B 3.5415 no 2_555
C28 H18 3.3073 no 4_555
C29 H13B 3.4008 no 4_555
C29 H17A 3.2322 no 4_555
C29 H18 3.5141 no 4_555
C30 H39A 3.2354 no 4_454
C31 H14 2.7811 no 3_656
C31 H37A 2.8171 no 4_554
C31 H41A 3.3052 no 4_554
C32 H37A 3.1449 no 4_554
C33 H13A 3.4917 no 4_555
C33 H23A 3.0163 no 4_555
C33 H37A 3.1254 no 4_554
C34 H18 3.5742 no 1_556
C34 H19A 3.0748 no 1_556
C34 H19B 3.4732 no 1_556
C35 H15A 3.4386 no 3_656
C35 H25 3.2731 no 4_655
C35 H37A 3.3486 no 4_554
C35 H39B 3.1313 no 4_554
C37 H23A 3.0846 no 4_555
C37 H24B 3.5494 no 4_555
C37 H33A 3.0948 no 4_555
C37 H35B 3.3387 no 4_555
C38 H5 3.1955 no 3_657
C38 H19A 3.1668 no 1_556
C38 H35B 3.1042 no 4_555
C39 H5 3.4949 no 3_657
C39 H15B 3.1824 no 2_656
C39 H25 3.0124 no 4_655
C39 H35B 3.0842 no 4_555
C40 H6 3.5509 no 2_656
C40 H15B 3.1381 no 2_656
C40 H25 2.9296 no 4_655
C41 H11A 3.1752 no 2_656
C41 H11B 3.5391 no 4_555
C41 H13A 3.2834 no 4_555
C41 H15B 3.3243 no 2_656
C42 H13A 3.4004 no 4_555
C42 H23A 2.9431 no 4_555
H1 C12 3.0488 no 3_556
H1 C16 3.3324 no 3_556
H1 H8 3.3871 no 3_556
H1 H12A 2.2277 no 3_556
H1 H12B 3.4059 no 3_556
H1 H16 2.9662 no 3_556
H1 H17A 2.9446 no 3_556
H2 C27 3.5517 no 4_555
H2 C28 2.9930 no 4_555
H2 H16 3.4990 no 3_556
H2 H17A 2.9883 no 3_556
H2 H17B 3.5568 no 1_556
H2 H27 3.0593 no 4_555
H2 H28A 2.6627 no 4_555
H2 H28B 2.5665 no 4_555
H2 H29 3.4878 no 2_546
H3 C18 3.5503 no 1_556
H3 C19 3.4676 no 1_556
H3 H17B 2.9461 no 1_556
H3 H18 3.1086 no 1_556
H3 H19B 2.6856 no 1_556
H3 H28B 3.4321 no 4_555
H3 H30A 3.4888 no 2_546
H4 C14 3.2961 no 3_656
H4 C19 3.0826 no 3_656
H4 H14 2.6508 no 3_656
H4 H19A 2.6131 no 3_656
H4 H19B 2.9735 no 3_656
H4 H34B 2.9951 no 3_657
H5 C19 3.4808 no 3_656
H5 C38 3.1955 no 3_657
H5 C39 3.4949 no 3_657
H5 H11B 3.1339 no 3_656
H5 H14 3.5231 no 3_656
H5 H19A 2.5829 no 3_656
H5 H34B 3.2428 no 3_657
H5 H35B 3.4746 no 2_646
H5 H38 2.4140 no 3_657
H5 H39A 3.0445 no 3_657
H5 H41B 3.4719 no 2_646
H6 C26 3.4446 no 3_556
H6 C40 3.5509 no 2_646
H6 H22B 3.3312 no 3_556
H6 H25 3.2386 no 3_556
H6 H26B 2.6435 no 3_556
H6 H30B 3.0010 no 2_546
H6 H35B 3.2022 no 2_646
H6 H39A 3.3404 no 3_657
H6 H40 2.7549 no 2_646
H7 C22 3.0996 no 3_556
H7 C23 3.4199 no 3_556
H7 C25 3.5251 no 3_556
H7 C26 3.1997 no 3_556
H7 H22B 2.2296 no 3_556
H7 H23B 2.6480 no 3_556
H7 H24A 3.3561 no 2_546
H7 H26B 2.3595 no 3_556
H7 H30B 2.9999 no 2_546
H8 C8 3.3337 no 3_556
H8 C12 3.3797 no 3_556
H8 H1 3.3871 no 3_556
H8 H8 2.7872 no 3_556
H8 H12A 2.4129 no 3_556
H8 H13B 3.1734 no 3_556
H8 H29 3.3333 no 2_546
H11A C11 3.2339 no 3_656
H11A C41 3.1752 no 2_646
H11A H11A 3.1130 no 3_656
H11A H11B 2.4872 no 3_656
H11A H40 3.2367 no 2_646
H11A H41A 2.6343 no 2_646
H11A H41B 2.9399 no 2_646
H11B C11 3.0866 no 3_656
H11B C41 3.5391 no 4_554
H11B H5 3.1339 no 3_656
H11B H11A 2.4872 no 3_656
H11B H11B 2.7980 no 3_656
H11B H41A 3.4699 no 4_554
H11B H41B 2.7299 no 4_554
H12A C1 2.9504 no 3_556
H12A C8 3.0317 no 3_556
H12A H1 2.2277 no 3_556
H12A H8 2.4129 no 3_556
H12A H22B 3.3323 no 3_556
H12B C22 3.5611 no 3_556
H12B H1 3.4059 no 3_556
H12B H22A 3.5313 no 3_556
H12B H22B 2.7843 no 3_556
H12B H40 3.2335 no 2_646
H13A C33 3.4917 no 4_554
H13A C41 3.2834 no 4_554
H13A C42 3.4004 no 4_554
H13A H24B 3.0441 no 4_554
H13A H33A 2.7605 no 4_554
H13A H37B 3.3668 no 1_554
H13A H38 3.2170 no 1_554
H13A H41B 2.4858 no 4_554
H13A H42 3.0226 no 4_554
H13B C24 3.0940 no 4_554
H13B C29 3.4008 no 4_554
H13B H8 3.1734 no 3_556
H13B H24A 3.0304 no 4_554
H13B H24B 2.5405 no 4_554
H13B H29 2.8140 no 4_554
H13B H42 3.4910 no 4_554
H14 N3 2.7849 no 3_656
H14 C4 3.3000 no 3_656
H14 C9 3.5508 no 3_656
H14 C31 2.7811 no 3_656
H14 H4 2.6508 no 3_656
H14 H5 3.5231 no 3_656
H14 H41A 2.7318 no 2_646
H15A N3 3.4327 no 3_656
H15A C35 3.4386 no 3_656
H15A H26A 2.6579 no 2_545
H15A H30A 3.5814 no 2_545
H15A H35A 2.5888 no 3_656
H15A H39B 3.2778 no 2_646
H15B C39 3.1824 no 2_646
H15B C40 3.1381 no 2_646
H15B C41 3.3243 no 2_646
H15B H26A 3.4017 no 2_545
H15B H35A 3.4671 no 3_656
H15B H39A 3.5867 no 2_646
H15B H39B 2.4963 no 2_646
H15B H40 2.6469 no 2_646
H15B H41A 2.6762 no 2_646
H16 C22 3.3048 no 3_556
H16 C26 3.3624 no 2_545
H16 C27 3.5420 no 2_545
H16 H1 2.9662 no 3_556
H16 H2 3.4990 no 3_556
H16 H22A 2.6628 no 3_556
H16 H22B 3.0336 no 3_556
H16 H26A 2.5561 no 2_545
H16 H27 3.1249 no 2_545
H16 H28A 3.0318 no 2_545
H17A C1 3.2547 no 3_556
H17A C2 3.3268 no 3_556
H17A C28 3.4189 no 4_554
H17A C29 3.2322 no 4_554
H17A H1 2.9446 no 3_556
H17A H2 2.9883 no 3_556
H17A H28A 3.0532 no 2_545
H17A H28A 3.4134 no 4_554
H17A H28B 3.0492 no 4_554
H17A H29 2.4096 no 4_554
H17B C3 3.4835 no 1_554
H17B C28 3.5415 no 2_545
H17B H2 3.5568 no 1_554
H17B H3 2.9461 no 1_554
H17B H26A 3.2498 no 2_545
H17B H28A 2.5763 no 2_545
H17B H28B 3.3509 no 4_554
H17B H30A 3.1465 no 2_545
H18 C24 3.4804 no 4_554
H18 C28 3.3073 no 4_554
H18 C29 3.5141 no 4_554
H18 C34 3.5742 no 1_554
H18 H3 3.1086 no 1_554
H18 H24B 2.6842 no 4_554
H18 H28B 2.4528 no 4_554
H18 H29 3.2397 no 4_554
H18 H34A 2.7048 no 1_554
H18 H37B 2.8819 no 1_554
H18 H38 3.4921 no 1_554
H19A C4 3.3633 no 3_656
H19A C5 3.3188 no 3_656
H19A C34 3.0748 no 1_554
H19A C38 3.1668 no 1_554
H19A H4 2.6131 no 3_656
H19A H5 2.5829 no 3_656
H19A H34A 2.6339 no 1_554
H19A H34B 3.0244 no 1_554
H19A H38 2.4705 no 1_554
H19B C3 3.5559 no 1_554
H19B C34 3.4732 no 1_554
H19B H3 2.6856 no 1_554
H19B H4 2.9735 no 3_656
H19B H34A 2.7605 no 1_554
H19B H34B 3.3528 no 1_554
H19B H34B 3.5453 no 3_656
H22A C16 3.5277 no 3_556
H22A C26 3.3033 no 4_555
H22A C27 3.3851 no 4_555
H22A H12B 3.5313 no 3_556
H22A H16 2.6628 no 3_556
H22A H26A 3.0896 no 4_555
H22A H26B 2.9823 no 4_555
H22A H27 2.6431 no 4_555
H22B C7 3.0426 no 3_556
H22B C12 3.3746 no 3_556
H22B H6 3.3312 no 3_556
H22B H7 2.2296 no 3_556
H22B H12A 3.3323 no 3_556
H22B H12B 2.7843 no 3_556
H22B H16 3.0336 no 3_556
H23A C33 3.0163 no 4_554
H23A C37 3.0846 no 4_554
H23A C42 2.9431 no 4_554
H23A H24A 3.5169 no 4_554
H23A H33A 3.4681 no 4_554
H23A H33B 2.3450 no 4_554
H23A H37A 3.5507 no 4_554
H23A H37B 2.4343 no 4_554
H23A H42 2.4994 no 4_554
H23B C7 3.5249 no 3_556
H23B H7 2.6480 no 3_556
H23B H24A 2.6504 no 4_554
H23B H33B 3.4697 no 4_554
H23B H42 3.1249 no 4_554
H24A C23 3.2934 no 4_555
H24A C27 3.3137 no 4_555
H24A H7 3.3561 no 2_556
H24A H13B 3.0304 no 4_555
H24A H23A 3.5169 no 4_555
H24A H23B 2.6504 no 4_555
H24A H26B 3.1593 no 4_555
H24A H27 2.7182 no 4_555
H24B C13 3.0733 no 4_555
H24B C18 3.2978 no 4_555
H24B C37 3.5494 no 4_554
H24B H13A 3.0441 no 4_555
H24B H13B 2.5405 no 4_555
H24B H18 2.6842 no 4_555
H24B H37B 2.6382 no 4_554
H25 C35 3.2731 no 4_454
H25 C39 3.0124 no 4_454
H25 C40 2.9296 no 4_454
H25 H6 3.2386 no 3_556
H25 H35A 2.7275 no 4_454
H25 H39A 2.4087 no 4_454
H25 H39B 3.3397 no 4_454
H25 H40 2.3711 no 4_454
H26A C15 3.2323 no 2_555
H26A C16 3.2111 no 2_555
H26A H15A 2.6579 no 2_555
H26A H15B 3.4017 no 2_555
H26A H16 2.5561 no 2_555
H26A H17B 3.2498 no 2_555
H26A H22A 3.0896 no 4_554
H26A H35A 3.1130 no 4_454
H26B C6 3.1697 no 3_556
H26B C7 3.0415 no 3_556
H26B H6 2.6435 no 3_556
H26B H7 2.3595 no 3_556
H26B H22A 2.9823 no 4_554
H26B H24A 3.1593 no 4_554
H26B H30B 3.0274 no 4_554
H27 N2 3.0009 no 4_554
H27 C20 3.3870 no 4_554
H27 C21 3.4690 no 4_554
H27 C22 3.4167 no 4_554
H27 C24 3.4796 no 4_554
H27 H2 3.0593 no 4_554
H27 H16 3.1249 no 2_555
H27 H22A 2.6431 no 4_554
H27 H24A 2.7182 no 4_554
H27 H33B 3.3760 no 4_554
H28A C16 3.5779 no 2_555
H28A C17 3.1595 no 2_555
H28A H2 2.6627 no 4_554
H28A H16 3.0318 no 2_555
H28A H17A 3.0532 no 2_555
H28A H17A 3.4134 no 4_555
H28A H17B 2.5763 no 2_555
H28B C2 3.4861 no 4_554
H28B C17 3.4028 no 4_555
H28B C18 3.2680 no 4_555
H28B H2 2.5665 no 4_554
H28B H3 3.4321 no 4_554
H28B H17A 3.0492 no 4_555
H28B H17B 3.3509 no 4_555
H28B H18 2.4528 no 4_555
H28B H33B 3.4480 no 4_554
H28B H37B 3.4836 no 4_554
H29 C1 3.2561 no 2_556
H29 C2 3.2375 no 2_556
H29 C7 3.4271 no 2_556
H29 C8 3.0975 no 2_556
H29 C13 3.5781 no 4_555
H29 C17 3.2728 no 4_555
H29 C18 3.5305 no 4_555
H29 H2 3.4878 no 2_556
H29 H8 3.3333 no 2_556
H29 H13B 2.8140 no 4_555
H29 H17A 2.4096 no 4_555
H29 H18 3.2397 no 4_555
H30A C2 3.4670 no 2_556
H30A C3 3.1551 no 2_556
H30A C4 3.5183 no 2_556
H30A C5 3.5518 no 2_556
H30A H3 3.4888 no 2_556
H30A H15A 3.5814 no 2_555
H30A H17B 3.1465 no 2_555
H30A H35A 3.5809 no 4_454
H30A H39A 3.0776 no 4_454
H30B C5 3.3169 no 2_556
H30B C6 2.7978 no 2_556
H30B C7 2.8456 no 2_556
H30B C8 3.4783 no 2_556
H30B H6 3.0010 no 2_556
H30B H7 2.9999 no 2_556
H30B H26B 3.0274 no 4_555
H30B H39A 2.9405 no 4_454
H33A C37 3.0948 no 4_554
H33A H13A 2.7605 no 4_555
H33A H23A 3.4681 no 4_555
H33A H37A 2.4165 no 4_554
H33A H37B 2.9850 no 4_554
H33A H38 3.3310 no 4_554
H33B C23 3.2209 no 4_555
H33B H23A 2.3450 no 4_555
H33B H23B 3.4697 no 4_555
H33B H27 3.3760 no 4_555
H33B H28B 3.4480 no 4_555
H33B H37A 3.5137 no 4_554
H34A C18 3.3218 no 1_556
H34A C19 3.0128 no 1_556
H34A H18 2.7048 no 1_556
H34A H19A 2.6339 no 1_556
H34A H19B 2.7605 no 1_556
H34B C4 3.4901 no 3_657
H34B H4 2.9951 no 3_657
H34B H5 3.2428 no 3_657
H34B H19A 3.0244 no 1_556
H34B H19B 3.3528 no 1_556
H34B H19B 3.5453 no 3_656
H35A C15 3.4348 no 3_656
H35A C25 3.4902 no 4_655
H35A H15A 2.5888 no 3_656
H35A H15B 3.4671 no 3_656
H35A H25 2.7275 no 4_655
H35A H26A 3.1130 no 4_655
H35A H30A 3.5809 no 4_655
H35A H39B 3.0682 no 4_554
H35B C37 3.3387 no 4_554
H35B C38 3.1042 no 4_554
H35B C39 3.0842 no 4_554
H35B H5 3.4746 no 2_656
H35B H6 3.2022 no 2_656
H35B H37A 2.7008 no 4_554
H35B H38 2.6362 no 4_554
H35B H39A 3.4777 no 4_554
H35B H39B 2.3790 no 4_554
H37A N3 2.5801 no 4_555
H37A C20 3.4566 no 4_555
H37A C31 2.8171 no 4_555
H37A C32 3.1449 no 4_555
H37A C33 3.1254 no 4_555
H37A C35 3.3486 no 4_555
H37A H23A 3.5507 no 4_555
H37A H33A 2.4165 no 4_555
H37A H33B 3.5137 no 4_555
H37A H35B 2.7008 no 4_555
H37B N2 3.4612 no 4_555
H37B C23 3.3270 no 4_555
H37B C24 3.4768 no 4_555
H37B H13A 3.3668 no 1_556
H37B H18 2.8819 no 1_556
H37B H23A 2.4343 no 4_555
H37B H24B 2.6382 no 4_555
H37B H28B 3.4836 no 4_555
H37B H33A 2.9850 no 4_555
H38 C5 3.2387 no 3_657
H38 C19 3.3768 no 1_556
H38 H5 2.4140 no 3_657
H38 H13A 3.2170 no 1_556
H38 H18 3.4921 no 1_556
H38 H19A 2.4705 no 1_556
H38 H33A 3.3310 no 4_555
H38 H35B 2.6362 no 4_555
H38 H41B 3.4092 no 4_555
H39A C5 3.2782 no 3_657
H39A C6 3.5397 no 3_657
H39A C25 3.1982 no 4_655
H39A C30 3.2354 no 4_655
H39A H5 3.0445 no 3_657
H39A H6 3.3404 no 3_657
H39A H15B 3.5867 no 2_656
H39A H25 2.4087 no 4_655
H39A H30A 3.0776 no 4_655
H39A H30B 2.9405 no 4_655
H39A H35B 3.4777 no 4_555
H39B N3 3.5388 no 4_555
H39B C15 3.3073 no 2_656
H39B C35 3.1313 no 4_555
H39B H15A 3.2778 no 2_656
H39B H15B 2.4963 no 2_656
H39B H25 3.3397 no 4_655
H39B H35A 3.0682 no 4_555
H39B H35B 2.3790 no 4_555
H40 C6 3.5569 no 2_656
H40 C25 3.3418 no 4_655
H40 H6 2.7549 no 2_656
H40 H11A 3.2367 no 2_656
H40 H12B 3.2335 no 2_656
H40 H15B 2.6469 no 2_656
H40 H25 2.3711 no 4_655
H41A N1 3.4116 no 4_555
H41A N3 3.3454 no 4_555
H41A C9 3.3125 no 4_555
H41A C11 3.3166 no 2_656
H41A C14 3.2252 no 2_656
H41A C15 3.3501 no 2_656
H41A C31 3.3052 no 4_555
H41A H11A 2.6343 no 2_656
H41A H11B 3.4699 no 4_555
H41A H14 2.7318 no 2_656
H41A H15B 2.6762 no 2_656
H41B N1 3.3116 no 4_555
H41B C10 3.5817 no 4_555
H41B C11 3.5361 no 4_555
H41B C13 3.3529 no 4_555
H41B H5 3.4719 no 2_656
H41B H11A 2.9399 no 2_656
H41B H11B 2.7299 no 4_555
H41B H13A 2.4858 no 4_555
H41B H38 3.4092 no 4_554
H42 N1 3.1064 no 4_555
H42 N2 3.4049 no 4_555
H42 C9 2.9666 no 4_555
H42 C20 3.2022 no 4_555
H42 C23 3.2165 no 4_555
H42 H13A 3.0226 no 4_555
H42 H13B 3.4910 no 4_555
H42 H23A 2.4994 no 4_555
H42 H23B 3.1249 no 4_555

loop_
_geom_torsion_atom_site_label_1
_geom_torsion_atom_site_label_2
_geom_torsion_atom_site_label_3
_geom_torsion_atom_site_label_4
_geom_torsion
_geom_torsion_publ_flag
C1 Fe1 C2 C1 0.00(10) no
C1 Fe1 C2 C3 135.53(18) no
C2 Fe1 C1 C2 0.00(11) no
C2 Fe1 C1 C8 -126.4(3) no
C1 Fe1 C3 C2 -27.65(9) no
C1 Fe1 C3 C4 109.89(11) no
C3 Fe1 C1 C2 28.31(10) no
C3 Fe1 C1 C8 -98.11(16) no
C1 Fe1 C4 C3 -63.77(10) no
C1 Fe1 C4 C5 64.89(16) no
C4 Fe1 C1 C2 64.95(10) no
C4 Fe1 C1 C8 -61.47(16) no
C9 Fe1 C1 C2 160.63(10) no
C9 Fe1 C1 C8 34.21(16) no
C20 Fe1 C1 C2 -102.73(11) no
C20 Fe1 C1 C8 130.85(16) no
C31 Fe1 C1 C2 -17.9(3) no
C31 Fe1 C1 C8 -144.3(3) no
C2 Fe1 C3 C2 0.00(10) no
C2 Fe1 C3 C4 137.54(18) no
C3 Fe1 C2 C1 -135.53(18) no
C3 Fe1 C2 C3 0.00(11) no
C2 Fe1 C4 C3 -27.07(9) no
C2 Fe1 C4 C5 101.59(17) no
C4 Fe1 C2 C1 -108.96(11) no
C4 Fe1 C2 C3 26.57(9) no
C9 Fe1 C2 C1 -26.42(16) no
C9 Fe1 C2 C3 109.11(12) no
C20 Fe1 C2 C1 77.75(11) no
C20 Fe1 C2 C3 -146.72(10) no
C31 Fe1 C2 C1 172.85(9) no
C31 Fe1 C2 C3 -51.62(14) no
C3 Fe1 C4 C3 0.00(11) no
C3 Fe1 C4 C5 128.7(3) no
C4 Fe1 C3 C2 -137.54(18) no
C4 Fe1 C3 C4 0.00(10) no
C9 Fe1 C3 C2 -109.45(13) no
C9 Fe1 C3 C4 28.09(16) no
C20 Fe1 C3 C2 43.36(15) no
C20 Fe1 C3 C4 -179.10(9) no
C31 Fe1 C3 C2 137.87(11) no
C31 Fe1 C3 C4 -84.59(11) no
C9 Fe1 C4 C3 -159.41(10) no
C9 Fe1 C4 C5 -30.74(17) no
C31 Fe1 C4 C3 96.16(11) no
C31 Fe1 C4 C5 -135.18(17) no
C31 N3 C32 C33 -42.7(4) no
C31 N3 C32 C34 76.8(3) no
C31 N3 C32 C35 -163.0(3) no
Fe1 C1 C2 Fe1 0.0 no
Fe1 C1 C2 C3 -53.35(19) no
Fe1 C1 C8 C7 44.4(4) no
C2 C1 C8 C7 -37.6(5) no
C8 C1 C2 Fe1 108.7(3) no
C8 C1 C2 C3 55.4(4) no
Fe1 C2 C3 Fe1 0.0 no
Fe1 C2 C3 C4 -53.9(2) no
C1 C2 C3 Fe1 56.1(3) no
C1 C2 C3 C4 2.3(4) no
Fe1 C3 C4 Fe1 0.0 no
Fe1 C3 C4 C5 -103.7(3) no
C2 C3 C4 Fe1 51.5(3) no
C2 C3 C4 C5 -52.2(4) no
Fe1 C4 C5 C6 -52.8(4) no
C3 C4 C5 C6 27.2(5) no
C4 C5 C6 C7 11.3(6) no
C5 C6 C7 C8 5.1(5) no
C6 C7 C8 C1 -12.2(5) no
N1 C10 C11 C14 179.55(15) no
N1 C10 C12 C16 179.27(15) no
N1 C10 C13 C18 -179.53(16) no
C11 C10 C12 C16 -60.6(2) no
C12 C10 C11 C14 60.1(2) no
C11 C10 C13 C18 59.7(2) no
C13 C10 C11 C14 -60.1(2) no
C12 C10 C13 C18 -60.5(3) no
C13 C10 C12 C16 60.0(3) no
C10 C11 C14 C15 -59.8(3) no
C10 C11 C14 C19 59.8(3) no
C10 C12 C16 C15 60.3(2) no
C10 C12 C16 C17 -59.7(3) no
C10 C13 C18 C17 60.7(3) no
C10 C13 C18 C19 -59.2(3) no
C11 C14 C15 C16 60.0(3) no
C11 C14 C19 C18 -60.3(3) no
C15 C14 C19 C18 59.6(3) no
C19 C14 C15 C16 -59.6(3) no
C14 C15 C16 C12 -60.0(3) no
C14 C15 C16 C17 60.1(3) no
C12 C16 C17 C18 59.8(3) no
C15 C16 C17 C18 -59.8(3) no
C16 C17 C18 C13 -60.2(3) no
C16 C17 C18 C19 59.5(3) no
C13 C18 C19 C14 60.0(3) no
C17 C18 C19 C14 -59.8(2) no
N2 C21 C22 C25 -178.17(16) no
N2 C21 C23 C27 -179.73(15) no
N2 C21 C24 C29 179.57(17) no
C22 C21 C23 C27 60.4(3) no
C23 C21 C22 C25 -58.7(3) no
C22 C21 C24 C29 -60.4(3) no
C24 C21 C22 C25 61.6(2) no
C23 C21 C24 C29 60.0(3) no
C24 C21 C23 C27 -59.6(2) no
C21 C22 C25 C26 59.1(3) no
C21 C22 C25 C30 -61.5(3) no
C21 C23 C27 C26 -60.8(3) no
C21 C23 C27 C28 59.1(3) no
C21 C24 C29 C28 -60.2(3) no
C21 C24 C29 C30 59.3(3) no
C22 C25 C26 C27 -60.3(3) no
C22 C25 C30 C29 60.4(3) no
C26 C25 C30 C29 -60.5(3) no
C30 C25 C26 C27 59.7(3) no
C25 C26 C27 C23 60.4(3) no
C25 C26 C27 C28 -59.1(3) no
C23 C27 C28 C29 -59.6(3) no
C26 C27 C28 C29 59.7(3) no
C27 C28 C29 C24 60.3(3) no
C27 C28 C29 C30 -59.7(3) no
C24 C29 C30 C25 -59.7(3) no
C28 C29 C30 C25 60.0(3) no
N3 C32 C33 C42 178.46(15) no
N3 C32 C34 C38 -178.42(15) no
N3 C32 C35 C40 -179.81(14) no
C33 C32 C34 C38 -59.7(2) no
C34 C32 C33 C42 59.8(2) no
C33 C32 C35 C40 60.39(19) no
C35 C32 C33 C42 -60.4(2) no
C34 C32 C35 C40 -60.1(2) no
C35 C32 C34 C38 60.6(2) no
C32 C33 C42 C37 -59.7(3) no
C32 C33 C42 C41 59.7(2) no
C32 C34 C38 C37 59.8(3) no
C32 C34 C38 C39 -60.8(2) no
C32 C35 C40 C39 60.1(2) no
C32 C35 C40 C41 -59.7(2) no
C38 C37 C42 C33 60.7(2) no
C38 C37 C42 C41 -58.8(3) no
C42 C37 C38 C34 -60.8(3) no
C42 C37 C38 C39 59.2(2) no
C34 C38 C39 C40 60.6(2) no
C37 C38 C39 C40 -59.3(2) no
C38 C39 C40 C35 -60.3(3) no
C38 C39 C40 C41 59.5(2) no
C35 C40 C41 C42 59.5(3) no
C39 C40 C41 C42 -60.4(2) no
C40 C41 C42 C33 -59.5(2) no
C40 C41 C42 C37 59.7(3) no
